data_7709091
loop_
_publ_author_name
'Goswami, Bappaditya'
'Khatua, Manas'
'Samanta, Subhas'

_publ_section_title
;
 Polymerisation of styrene using pincer type amine functionalized azo
 aromatic complexes of Co(II) as catalysts.
;
_journal_issue 4
_journal_name_full 'Dalton transactions (Cambridge, England : 2003)'
_journal_page_first 1454
_journal_page_last 1463
_journal_paper_doi 10.1039/d1dt02622d
_journal_volume 51
_journal_year 2022
_chemical_formula_moiety 'C16 H20 Cl2 Co N4'
_chemical_formula_sum 'C16 H20 Cl2 Co N4'
_chemical_formula_weight 398.19
_space_group_crystal_system monoclinic
_space_group_IT_number 14
_space_group_name_Hall '-P 2ybc'
_space_group_name_H-M_alt 'P 1 21/c 1'
_atom_sites_solution_hydrogens geom
_atom_sites_solution_primary dual
_atom_sites_solution_secondary difmap
_audit_creation_date 2021-11-10
_audit_creation_method
;
Olex2 1.3
(compiled 2020.11.12 svn.r5f609507 for OlexSys, GUI svn.r6257)
;
_audit_update_record
;
2021-11-29 deposited with the CCDC.	2021-12-14 downloaded from the CCDC.
;
_cell_angle_alpha 90.00
_cell_angle_beta 93.34(4)
_cell_angle_gamma 90.00
_cell_formula_units_Z 8
_cell_length_a 15.252(6)
_cell_length_b 11.780(5)
_cell_length_c 19.686(18)
_cell_measurement_reflns_used 9794
_cell_measurement_temperature 100.00
_cell_measurement_theta_max 52.11
_cell_measurement_theta_min 3.57
_cell_volume 3531(4)
_computing_cell_refinement 'SAINT V8.40B (?, 2016)'
_computing_data_reduction 'SAINT V8.40B (?, 2016)'
_computing_molecular_graphics 'Olex2 1.3 (Dolomanov et al., 2009)'
_computing_publication_material 'Olex2 1.3 (Dolomanov et al., 2009)'
_computing_structure_refinement 'SHELXL 97-2 (Sheldrick, 2015)'
_computing_structure_solution 'SHELXS-97 (Sheldrick, 1990)'
_diffrn_ambient_temperature 100.00
_diffrn_measured_fraction_theta_full 0.993
_diffrn_measured_fraction_theta_max 0.993
_diffrn_measurement_device_type 'Bruker APEX-II CCD'
_diffrn_measurement_method '\f and \w scans'
_diffrn_radiation_monochromator graphite
_diffrn_radiation_type CuK\a
_diffrn_radiation_wavelength 1.54184
_diffrn_reflns_av_R_equivalents 0.0630
_diffrn_reflns_av_unetI/netI 0.0279
_diffrn_reflns_limit_h_max 15
_diffrn_reflns_limit_h_min -15
_diffrn_reflns_limit_k_max 12
_diffrn_reflns_limit_k_min -12
_diffrn_reflns_limit_l_max 20
_diffrn_reflns_limit_l_min -20
_diffrn_reflns_number 42925
_diffrn_reflns_theta_full 52.03
_diffrn_reflns_theta_max 52.03
_diffrn_reflns_theta_min 2.90
_diffrn_source 'fine-focus sealed tube'
_diffrn_source_current 1.1
_diffrn_source_power 0.055
_diffrn_source_voltage 50.0
_diffrn_standards_number 0
_exptl_absorpt_coefficient_mu 10.427
_exptl_absorpt_correction_T_max 0.7503
_exptl_absorpt_correction_T_min 0.2110
_exptl_absorpt_correction_type multi-scan
_exptl_absorpt_process_details
;
SADABS-2016/2 (Bruker,2016/2) was used for absorption correction.
wR2(int) was 0.1675 before and 0.1011 after correction.
The Ratio of minimum to maximum transmission is 0.2812.
The \l/2 correction factor is Not present.
;
_exptl_crystal_colour 'metallic dark black'
_exptl_crystal_colour_lustre metallic
_exptl_crystal_colour_modifier dark
_exptl_crystal_colour_primary black
_exptl_crystal_density_diffrn 1.498
_exptl_crystal_density_method 'not measured'
_exptl_crystal_description block
_exptl_crystal_F_000 1640
_exptl_crystal_size_max 0.14
_exptl_crystal_size_mid 0.13
_exptl_crystal_size_min 0.12
_refine_diff_density_max 0.514
_refine_diff_density_min -0.519
_refine_diff_density_rms 0.130
_refine_ls_extinction_method none
_refine_ls_goodness_of_fit_ref 1.111
_refine_ls_hydrogen_treatment mixed
_refine_ls_matrix_type full
_refine_ls_number_parameters 421
_refine_ls_number_reflns 3929
_refine_ls_number_restraints 0
_refine_ls_restrained_S_all 1.111
_refine_ls_R_factor_all 0.0324
_refine_ls_R_factor_gt 0.0315
_refine_ls_shift/su_max 0.001
_refine_ls_shift/su_mean 0.000
_refine_ls_structure_factor_coef Fsqd
_refine_ls_weighting_details 'calc w=1/[\s^2^(Fo^2^)+(0.0538P)^2^+2.6799P] where P=(Fo^2^+2Fc^2^)/3'
_refine_ls_weighting_scheme calc
_refine_ls_wR_factor_gt 0.0853
_refine_ls_wR_factor_ref 0.0859
_reflns_number_gt 3811
_reflns_number_total 3929
_reflns_threshold_expression >2sigma(I)
_cod_data_source_file d1dt02622d2.cif
_cod_data_source_block 1
_cod_depositor_comments
;
Adding full bibliography for 7709090--7709093.cif.

2024-09-23
Z value and formula fixed to values more according to usual
chemical conventions.                 miguel
;
_cod_original_formula_sum 'C32 H40 Cl4 Co2 N8'
_cod_original_formula_weight 796.38
_cod_original_formula_moiety '2(C16 H20 Cl2 Co N4)'
_cod_original_formula_units_Z 4
_cod_database_code 7709091
_olex2_refinement_description
;
1. Fixed Uiso
 At 1.2 times of:
  All C(H) groups, All C(H,H) groups, All N(H) groups
 At 1.5 times of:
  All C(H,H,H) groups
2.a Ternary CH refined with riding coordinates:
 N4a(H4aa), N4(H4)
2.b Secondary CH2 refined with riding coordinates:
 C12a(H12c,H12d), C12(H12a,H12b)
2.c Aromatic/amide H refined with riding coordinates:
 C8a(H8a), C5(H5), C10(H10), C10a(H10a), C9(H9), C3(H3), C1(H1), C8(H8),
 C4(H4a), C5a(H5a), C1a(H1a), C9a(H9a), C4a(H4ab), C3a(H3a), C2(H2), C2a(H2a)
2.d Idealised Me refined as rotating group:
 C16a(H16d,H16e,H16f), C14a(H14d,H14e,H14f), C14(H14a,H14b,H14c), C15a(H15d,
 H15e,H15f), C16(H16a,H16b,H16c), C15(H15a,H15b,H15c)
;
_olex2_submission_special_instructions 'No special instructions were received'

loop_
_space_group_symop_id
_space_group_symop_operation_xyz
1 'x, y, z'
2 '-x, y+1/2, -z+1/2'
3 '-x, -y, -z'
4 'x, -y-1/2, z-1/2'

loop_
_atom_site_label
_atom_site_type_symbol
_atom_site_fract_x
_atom_site_fract_y
_atom_site_fract_z
_atom_site_U_iso_or_equiv
_atom_site_adp_type
_atom_site_occupancy
_atom_site_symmetry_multiplicity
_atom_site_calc_flag
_atom_site_refinement_flags
_atom_site_disorder_assembly
_atom_site_disorder_group
Co1 Co 0.75194(3) 0.25316(4) 0.51126(2) 0.01150(16) Uani 1 1 d . . .
Co1A Co 0.26536(3) 0.16604(4) 0.64453(2) 0.01250(16) Uani 1 1 d . . .
Cl2 Cl 0.79566(4) 0.40432(6) 0.57558(3) 0.0164(2) Uani 1 1 d . . .
Cl2A Cl 0.27765(5) 0.23333(6) 0.75341(3) 0.0188(2) Uani 1 1 d . . .
Cl1 Cl 0.86153(4) 0.13101(6) 0.48814(4) 0.0193(2) Uani 1 1 d . . .
Cl1A Cl 0.36623(5) 0.03501(6) 0.61427(4) 0.0221(2) Uani 1 1 d . . .
N1A N 0.35845(15) 0.3088(2) 0.59607(12) 0.0139(6) Uani 1 1 d . . .
N3A N 0.20846(15) 0.22449(19) 0.55529(11) 0.0100(5) Uani 1 1 d . . .
N4A N 0.14380(15) 0.0636(2) 0.63631(11) 0.0135(6) Uani 1 1 d . . .
H4AA H 0.1615 -0.0002 0.6129 0.016 Uiso 1 1 calc R . .
N2A N 0.33556(15) 0.33338(19) 0.53448(12) 0.0143(6) Uani 1 1 d . . .
N2 N 0.69124(15) 0.3763(2) 0.37612(12) 0.0151(6) Uani 1 1 d . . .
N3 N 0.63472(15) 0.25094(19) 0.45765(12) 0.0109(6) Uani 1 1 d . . .
N1 N 0.76148(15) 0.3652(2) 0.41314(11) 0.0139(6) Uani 1 1 d . . .
N4 N 0.66909(16) 0.1670(2) 0.58372(13) 0.0201(6) Uani 1 1 d . . .
H4 H 0.6467 0.2287 0.6066 0.024 Uiso 1 1 calc R . .
C6 C 0.83151(19) 0.4376(2) 0.39458(14) 0.0136(7) Uani 1 1 d . . .
C6A C 0.44152(19) 0.3568(2) 0.61837(15) 0.0144(7) Uani 1 1 d . . .
C11A C 0.12907(18) 0.1840(2) 0.53432(14) 0.0114(7) Uani 1 1 d . . .
C8A C 0.22264(19) 0.3092(2) 0.44566(15) 0.0149(7) Uani 1 1 d . . .
H8A H 0.2564 0.3525 0.4160 0.018 Uiso 1 1 calc R . .
C7A C 0.25321(18) 0.2870(2) 0.51168(14) 0.0121(7) Uani 1 1 d . . .
C13 C 0.70139(19) 0.0930(2) 0.64236(15) 0.0163(7) Uani 1 1 d . . .
C5 C 0.8193(2) 0.5265(2) 0.34767(14) 0.0152(7) Uani 1 1 d . . .
H5 H 0.7635 0.5389 0.3249 0.018 Uiso 1 1 calc R . .
C11 C 0.56886(18) 0.1909(2) 0.48148(14) 0.0121(7) Uani 1 1 d . . .
C10 C 0.48634(19) 0.1888(2) 0.44719(15) 0.0145(7) Uani 1 1 d . . .
H10 H 0.4395 0.1478 0.4655 0.017 Uiso 1 1 calc R . .
C10A C 0.09355(19) 0.2045(2) 0.46871(14) 0.0151(7) Uani 1 1 d . . .
H10A H 0.0370 0.1761 0.4549 0.018 Uiso 1 1 calc R . .
C9 C 0.4730(2) 0.2471(2) 0.38612(16) 0.0171(7) Uani 1 1 d . . .
H9 H 0.4176 0.2445 0.3614 0.021 Uiso 1 1 calc R . .
C7 C 0.62121(19) 0.3095(2) 0.39884(14) 0.0133(7) Uani 1 1 d . . .
C3 C 0.97104(19) 0.5779(3) 0.36892(15) 0.0165(7) Uani 1 1 d . . .
H3 H 1.0188 0.6267 0.3606 0.020 Uiso 1 1 calc R . .
C1 C 0.91296(19) 0.4187(3) 0.42807(14) 0.0159(7) Uani 1 1 d . . .
H1 H 0.9207 0.3582 0.4598 0.019 Uiso 1 1 calc R . .
C8 C 0.5419(2) 0.3092(3) 0.36166(15) 0.0172(7) Uani 1 1 d . . .
H8 H 0.5344 0.3505 0.3203 0.021 Uiso 1 1 calc R . .
C4 C 0.8895(2) 0.5957(2) 0.33509(15) 0.0168(7) Uani 1 1 d . . .
H4A H 0.8822 0.6558 0.3031 0.020 Uiso 1 1 calc R . .
C5A C 0.49739(19) 0.4068(2) 0.57331(16) 0.0169(7) Uani 1 1 d . . .
H5A H 0.4816 0.4085 0.5259 0.020 Uiso 1 1 calc R . .
C12A C 0.08124(18) 0.1176(2) 0.58615(14) 0.0136(7) Uani 1 1 d . . .
H12C H 0.0419 0.1691 0.6100 0.016 Uiso 1 1 calc R . .
H12D H 0.0446 0.0585 0.5628 0.016 Uiso 1 1 calc R . .
C13A C 0.1007(2) 0.0117(3) 0.69655(14) 0.0188(7) Uani 1 1 d . . .
C1A C 0.4645(2) 0.3529(3) 0.68768(16) 0.0210(8) Uani 1 1 d . . .
H1A H 0.4270 0.3168 0.7179 0.025 Uiso 1 1 calc R . .
C9A C 0.1408(2) 0.2660(2) 0.42388(15) 0.0160(7) Uani 1 1 d . . .
H9A H 0.1178 0.2789 0.3786 0.019 Uiso 1 1 calc R . .
C4A C 0.5758(2) 0.4538(3) 0.59822(17) 0.0217(8) Uani 1 1 d . . .
H4AB H 0.6146 0.4872 0.5679 0.026 Uiso 1 1 calc R . .
C12 C 0.58992(19) 0.1253(3) 0.54566(15) 0.0170(7) Uani 1 1 d . . .
H12A H 0.5395 0.1303 0.5750 0.020 Uiso 1 1 calc R . .
H12B H 0.5983 0.0444 0.5341 0.020 Uiso 1 1 calc R . .
C3A C 0.5978(2) 0.4523(3) 0.66778(17) 0.0254(8) Uani 1 1 d . . .
H3A H 0.6513 0.4860 0.6847 0.030 Uiso 1 1 calc R . .
C2 C 0.9829(2) 0.4891(3) 0.41472(14) 0.0176(7) Uani 1 1 d . . .
H2 H 1.0389 0.4764 0.4370 0.021 Uiso 1 1 calc R . .
C16A C 0.0279(2) -0.0721(3) 0.67329(16) 0.0251(8) Uani 1 1 d . . .
H16D H -0.0187 -0.0315 0.6470 0.038 Uiso 1 1 calc R . .
H16E H 0.0036 -0.1073 0.7132 0.038 Uiso 1 1 calc R . .
H16F H 0.0524 -0.1311 0.6448 0.038 Uiso 1 1 calc R . .
C14A C 0.1731(2) -0.0516(3) 0.73667(16) 0.0286(8) Uani 1 1 d . . .
H14D H 0.1977 -0.1099 0.7077 0.043 Uiso 1 1 calc R . .
H14E H 0.1491 -0.0877 0.7764 0.043 Uiso 1 1 calc R . .
H14F H 0.2195 0.0018 0.7518 0.043 Uiso 1 1 calc R . .
C2A C 0.5431(2) 0.4024(3) 0.71251(17) 0.0263(8) Uani 1 1 d . . .
H2A H 0.5588 0.4018 0.7599 0.032 Uiso 1 1 calc R . .
C14 C 0.7737(3) 0.1585(3) 0.68120(19) 0.0397(10) Uani 1 1 d . . .
H14A H 0.8214 0.1736 0.6512 0.060 Uiso 1 1 calc R . .
H14B H 0.7961 0.1137 0.7204 0.060 Uiso 1 1 calc R . .
H14C H 0.7501 0.2306 0.6971 0.060 Uiso 1 1 calc R . .
C15A C 0.0628(2) 0.1059(3) 0.73941(15) 0.0256(8) Uani 1 1 d . . .
H15D H 0.1086 0.1619 0.7513 0.038 Uiso 1 1 calc R . .
H15E H 0.0412 0.0733 0.7811 0.038 Uiso 1 1 calc R . .
H15F H 0.0141 0.1430 0.7133 0.038 Uiso 1 1 calc R . .
C16 C 0.6268(2) 0.0673(3) 0.68974(17) 0.0341(9) Uani 1 1 d . . .
H16A H 0.6011 0.1388 0.7045 0.051 Uiso 1 1 calc R . .
H16B H 0.6505 0.0251 0.7296 0.051 Uiso 1 1 calc R . .
H16C H 0.5815 0.0218 0.6652 0.051 Uiso 1 1 calc R . .
C15 C 0.7375(2) -0.0169(3) 0.61541(18) 0.0311(8) Uani 1 1 d . . .
H15A H 0.6898 -0.0604 0.5923 0.047 Uiso 1 1 calc R . .
H15B H 0.7639 -0.0615 0.6533 0.047 Uiso 1 1 calc R . .
H15C H 0.7823 0.0002 0.5831 0.047 Uiso 1 1 calc R . .

loop_
_atom_site_aniso_label
_atom_site_aniso_U_11
_atom_site_aniso_U_22
_atom_site_aniso_U_33
_atom_site_aniso_U_23
_atom_site_aniso_U_13
_atom_site_aniso_U_12
Co1 0.0093(3) 0.0159(3) 0.0093(3) -0.00164(19) 0.0013(2) -0.00116(19)
Co1A 0.0127(3) 0.0192(3) 0.0055(3) -0.00127(19) 0.0000(2) 0.0007(2)
Cl2 0.0160(4) 0.0187(4) 0.0151(4) -0.0041(3) 0.0047(3) -0.0045(3)
Cl2A 0.0200(4) 0.0280(4) 0.0082(4) -0.0027(3) 0.0000(3) -0.0047(3)
Cl1 0.0146(4) 0.0208(4) 0.0232(4) -0.0052(3) 0.0066(3) 0.0008(3)
Cl1A 0.0185(4) 0.0222(4) 0.0259(4) -0.0024(3) 0.0042(3) 0.0045(3)
N1A 0.0127(14) 0.0163(14) 0.0126(15) -0.0054(11) 0.0006(11) 0.0005(11)
N3A 0.0115(14) 0.0117(13) 0.0071(13) -0.0017(11) 0.0027(11) -0.0003(11)
N4A 0.0159(13) 0.0174(13) 0.0074(13) -0.0004(11) 0.0026(10) -0.0009(11)
N2A 0.0140(14) 0.0171(14) 0.0119(15) -0.0018(11) 0.0025(11) -0.0013(11)
N2 0.0127(15) 0.0222(14) 0.0107(13) 0.0001(11) 0.0024(12) -0.0001(11)
N3 0.0111(14) 0.0146(13) 0.0071(13) -0.0016(10) 0.0023(11) -0.0006(11)
N1 0.0133(15) 0.0201(14) 0.0086(13) -0.0035(11) 0.0023(12) -0.0014(11)
N4 0.0163(14) 0.0259(16) 0.0180(14) 0.0062(12) 0.0000(12) -0.0037(11)
C6 0.0162(17) 0.0178(17) 0.0076(15) -0.0034(13) 0.0076(13) -0.0021(14)
C6A 0.0127(17) 0.0138(16) 0.0169(18) -0.0037(13) 0.0014(14) 0.0014(13)
C11A 0.0122(17) 0.0128(16) 0.0093(16) -0.0025(13) 0.0014(13) 0.0028(13)
C8A 0.0183(18) 0.0158(16) 0.0111(17) 0.0011(13) 0.0042(14) 0.0005(14)
C7A 0.0125(17) 0.0109(16) 0.0131(18) -0.0030(13) 0.0027(14) 0.0011(13)
C13 0.0181(17) 0.0171(17) 0.0133(16) 0.0026(13) -0.0020(13) -0.0022(13)
C5 0.0171(17) 0.0189(17) 0.0100(15) -0.0020(14) 0.0039(13) 0.0016(14)
C11 0.0131(17) 0.0115(16) 0.0119(16) -0.0038(13) 0.0030(14) 0.0018(13)
C10 0.0125(17) 0.0140(17) 0.0175(17) -0.0053(14) 0.0049(14) -0.0010(13)
C10A 0.0112(16) 0.0183(17) 0.0155(17) -0.0020(14) -0.0018(14) -0.0002(14)
C9 0.0107(17) 0.0230(18) 0.0172(18) -0.0074(14) -0.0022(14) 0.0014(13)
C7 0.0142(17) 0.0161(17) 0.0097(16) -0.0021(14) 0.0018(13) -0.0002(13)
C3 0.0165(18) 0.0178(17) 0.0163(16) -0.0034(14) 0.0094(14) -0.0037(14)
C1 0.0174(18) 0.0207(18) 0.0098(15) 0.0001(13) 0.0022(13) -0.0016(14)
C8 0.0204(19) 0.0203(17) 0.0107(16) 0.0009(14) 0.0001(14) 0.0012(14)
C4 0.0236(19) 0.0153(17) 0.0124(16) 0.0006(13) 0.0100(14) 0.0012(14)
C5A 0.0164(17) 0.0148(17) 0.0199(17) -0.0029(14) 0.0042(14) 0.0021(14)
C12A 0.0133(16) 0.0174(16) 0.0101(15) -0.0008(13) 0.0018(13) -0.0006(13)
C13A 0.0261(18) 0.0229(18) 0.0079(15) 0.0021(14) 0.0049(14) -0.0106(14)
C1A 0.0153(18) 0.0276(19) 0.0201(19) -0.0021(14) 0.0007(14) -0.0026(14)
C9A 0.0217(19) 0.0202(17) 0.0062(16) 0.0017(13) 0.0007(14) 0.0022(14)
C4A 0.0130(17) 0.0207(18) 0.032(2) -0.0019(15) 0.0030(15) -0.0011(14)
C12 0.0144(17) 0.0185(17) 0.0182(17) 0.0014(14) 0.0024(14) -0.0048(13)
C3A 0.0118(17) 0.0265(19) 0.037(2) -0.0050(16) -0.0041(16) -0.0047(14)
C2 0.0146(17) 0.0272(19) 0.0113(15) -0.0047(15) 0.0039(13) -0.0020(15)
C16A 0.032(2) 0.031(2) 0.0129(17) 0.0010(15) 0.0072(14) -0.0137(16)
C14A 0.037(2) 0.031(2) 0.0171(17) 0.0110(15) -0.0050(15) -0.0094(16)
C2A 0.0220(19) 0.034(2) 0.0216(18) -0.0032(16) -0.0064(16) -0.0020(16)
C14 0.049(2) 0.038(2) 0.030(2) 0.0119(17) -0.0137(19) -0.0111(18)
C15A 0.033(2) 0.034(2) 0.0099(16) -0.0003(15) 0.0087(15) -0.0127(16)
C16 0.040(2) 0.041(2) 0.0219(19) 0.0078(17) 0.0075(16) 0.0009(18)
C15 0.029(2) 0.031(2) 0.034(2) 0.0077(17) 0.0053(16) 0.0004(16)

loop_
_atom_type_symbol
_atom_type_description
_atom_type_scat_dispersion_real
_atom_type_scat_dispersion_imag
_atom_type_scat_source
C C 0.0181 0.0091 'International Tables Vol C Tables 4.2.6.8 and 6.1.1.4'
H H 0.0000 0.0000 'International Tables Vol C Tables 4.2.6.8 and 6.1.1.4'
Cl Cl 0.3639 0.7018 'International Tables Vol C Tables 4.2.6.8 and 6.1.1.4'
Co Co -2.3653 3.6143 'International Tables Vol C Tables 4.2.6.8 and 6.1.1.4'
N N 0.0311 0.0180 'International Tables Vol C Tables 4.2.6.8 and 6.1.1.4'

loop_
_geom_angle_atom_site_label_1
_geom_angle_atom_site_label_2
_geom_angle_atom_site_label_3
_geom_angle
_geom_angle_site_symmetry_1
_geom_angle_site_symmetry_3
_geom_angle_publ_flag
Cl2 Co1 Cl1 114.48(4) . . ?
Cl2 Co1 N1 89.29(8) . . ?
Cl1 Co1 N1 96.28(7) . . ?
N3 Co1 Cl2 121.66(7) . . ?
N3 Co1 Cl1 121.70(7) . . ?
N3 Co1 N1 70.95(10) . . ?
N3 Co1 N4 79.01(10) . . ?
N4 Co1 Cl2 99.28(9) . . ?
N4 Co1 Cl1 107.09(8) . . ?
N4 Co1 N1 148.68(9) . . ?
Cl2A Co1A N1A 96.34(7) . . ?
Cl1A Co1A Cl2A 117.40(4) . . ?
Cl1A Co1A N1A 86.99(7) . . ?
N3A Co1A Cl2A 134.51(8) . . ?
N3A Co1A Cl1A 105.29(8) . . ?
N3A Co1A N1A 69.90(9) . . ?
N3A Co1A N4A 78.91(9) . . ?
N4A Co1A Cl2A 106.32(7) . . ?
N4A Co1A Cl1A 100.78(7) . . ?
N4A Co1A N1A 148.80(9) . . ?
N2A N1A Co1A 113.35(17) . . ?
N2A N1A C6A 113.0(2) . . ?
C6A N1A Co1A 132.74(19) . . ?
C11A N3A Co1A 118.46(18) . . ?
C11A N3A C7A 118.7(2) . . ?
C7A N3A Co1A 121.95(19) . . ?
Co1A N4A H4AA 102.2 . . ?
C12A N4A Co1A 108.69(17) . . ?
C12A N4A H4AA 102.2 . . ?
C12A N4A C13A 113.8(2) . . ?
C13A N4A Co1A 124.25(17) . . ?
C13A N4A H4AA 102.2 . . ?
N1A N2A C7A 113.7(2) . . ?
N1 N2 C7 112.8(2) . . ?
C11 N3 Co1 118.91(19) . . ?
C11 N3 C7 119.4(2) . . ?
C7 N3 Co1 121.72(19) . . ?
N2 N1 Co1 116.10(18) . . ?
N2 N1 C6 114.2(2) . . ?
C6 N1 Co1 128.85(18) . . ?
Co1 N4 H4 101.2 . . ?
C13 N4 Co1 125.98(18) . . ?
C13 N4 H4 101.2 . . ?
C12 N4 Co1 107.99(18) . . ?
C12 N4 H4 101.2 . . ?
C12 N4 C13 114.8(2) . . ?
C5 C6 N1 122.8(3) . . ?
C1 C6 N1 116.3(3) . . ?
C1 C6 C5 120.9(3) . . ?
C5A C6A N1A 122.2(3) . . ?
C1A C6A N1A 117.1(3) . . ?
C1A C6A C5A 120.6(3) . . ?
N3A C11A C10A 121.2(3) . . ?
N3A C11A C12A 116.1(2) . . ?
C10A C11A C12A 122.7(3) . . ?
C7A C8A H8A 121.0 . . ?
C7A C8A C9A 118.0(3) . . ?
C9A C8A H8A 121.0 . . ?
N3A C7A N2A 118.8(2) . . ?
N3A C7A C8A 123.2(3) . . ?
C8A C7A N2A 118.0(3) . . ?
N4 C13 C14 106.7(2) . . ?
N4 C13 C16 110.9(2) . . ?
N4 C13 C15 109.6(3) . . ?
C14 C13 C16 109.6(3) . . ?
C15 C13 C14 110.1(3) . . ?
C15 C13 C16 109.9(3) . . ?
C6 C5 H5 120.5 . . ?
C4 C5 C6 119.0(3) . . ?
C4 C5 H5 120.5 . . ?
N3 C11 C10 121.0(3) . . ?
N3 C11 C12 116.1(2) . . ?
C10 C11 C12 122.8(3) . . ?
C11 C10 H10 120.2 . . ?
C9 C10 C11 119.5(3) . . ?
C9 C10 H10 120.2 . . ?
C11A C10A H10A 120.1 . . ?
C9A C10A C11A 119.7(3) . . ?
C9A C10A H10A 120.1 . . ?
C10 C9 H9 120.5 . . ?
C10 C9 C8 119.0(3) . . ?
C8 C9 H9 120.5 . . ?
N3 C7 N2 118.2(2) . . ?
N3 C7 C8 122.6(3) . . ?
C8 C7 N2 119.2(3) . . ?
C4 C3 H3 119.9 . . ?
C2 C3 H3 119.9 . . ?
C2 C3 C4 120.2(3) . . ?
C6 C1 H1 120.3 . . ?
C2 C1 C6 119.3(3) . . ?
C2 C1 H1 120.3 . . ?
C9 C8 H8 120.8 . . ?
C7 C8 C9 118.4(3) . . ?
C7 C8 H8 120.8 . . ?
C5 C4 C3 120.4(3) . . ?
C5 C4 H4A 119.8 . . ?
C3 C4 H4A 119.8 . . ?
C6A C5A H5A 120.3 . . ?
C4A C5A C6A 119.4(3) . . ?
C4A C5A H5A 120.3 . . ?
N4A C12A C11A 110.9(2) . . ?
N4A C12A H12C 109.5 . . ?
N4A C12A H12D 109.5 . . ?
C11A C12A H12C 109.5 . . ?
C11A C12A H12D 109.5 . . ?
H12C C12A H12D 108.0 . . ?
N4A C13A C16A 111.4(2) . . ?
N4A C13A C15A 109.5(2) . . ?
C14A C13A N4A 105.6(2) . . ?
C14A C13A C16A 109.4(3) . . ?
C14A C13A C15A 110.9(3) . . ?
C15A C13A C16A 110.0(3) . . ?
C6A C1A H1A 120.2 . . ?
C6A C1A C2A 119.5(3) . . ?
C2A C1A H1A 120.2 . . ?
C8A C9A H9A 120.4 . . ?
C10A C9A C8A 119.2(3) . . ?
C10A C9A H9A 120.4 . . ?
C5A C4A H4AB 120.0 . . ?
C5A C4A C3A 119.9(3) . . ?
C3A C4A H4AB 120.0 . . ?
N4 C12 C11 112.8(2) . . ?
N4 C12 H12A 109.0 . . ?
N4 C12 H12B 109.0 . . ?
C11 C12 H12A 109.0 . . ?
C11 C12 H12B 109.0 . . ?
H12A C12 H12B 107.8 . . ?
C4A C3A H3A 119.6 . . ?
C2A C3A C4A 120.9(3) . . ?
C2A C3A H3A 119.6 . . ?
C3 C2 C1 120.1(3) . . ?
C3 C2 H2 119.9 . . ?
C1 C2 H2 119.9 . . ?
C13A C16A H16D 109.5 . . ?
C13A C16A H16E 109.5 . . ?
C13A C16A H16F 109.5 . . ?
H16D C16A H16E 109.5 . . ?
H16D C16A H16F 109.5 . . ?
H16E C16A H16F 109.5 . . ?
C13A C14A H14D 109.5 . . ?
C13A C14A H14E 109.5 . . ?
C13A C14A H14F 109.5 . . ?
H14D C14A H14E 109.5 . . ?
H14D C14A H14F 109.5 . . ?
H14E C14A H14F 109.5 . . ?
C1A C2A H2A 120.2 . . ?
C3A C2A C1A 119.6(3) . . ?
C3A C2A H2A 120.2 . . ?
C13 C14 H14A 109.5 . . ?
C13 C14 H14B 109.5 . . ?
C13 C14 H14C 109.5 . . ?
H14A C14 H14B 109.5 . . ?
H14A C14 H14C 109.5 . . ?
H14B C14 H14C 109.5 . . ?
C13A C15A H15D 109.5 . . ?
C13A C15A H15E 109.5 . . ?
C13A C15A H15F 109.5 . . ?
H15D C15A H15E 109.5 . . ?
H15D C15A H15F 109.5 . . ?
H15E C15A H15F 109.5 . . ?
C13 C16 H16A 109.5 . . ?
C13 C16 H16B 109.5 . . ?
C13 C16 H16C 109.5 . . ?
H16A C16 H16B 109.5 . . ?
H16A C16 H16C 109.5 . . ?
H16B C16 H16C 109.5 . . ?
C13 C15 H15A 109.5 . . ?
C13 C15 H15B 109.5 . . ?
C13 C15 H15C 109.5 . . ?
H15A C15 H15B 109.5 . . ?
H15A C15 H15C 109.5 . . ?
H15B C15 H15C 109.5 . . ?

loop_
_geom_bond_atom_site_label_1
_geom_bond_atom_site_label_2
_geom_bond_distance
_geom_bond_site_symmetry_2
_geom_bond_publ_flag
Co1 Cl2 2.2627(12) . ?
Co1 Cl1 2.2716(10) . ?
Co1 N3 2.023(3) . ?
Co1 N1 2.351(3) . ?
Co1 N4 2.207(3) . ?
Co1A Cl2A 2.283(2) . ?
Co1A Cl1A 2.2827(11) . ?
Co1A N1A 2.431(3) . ?
Co1A N3A 2.034(3) . ?
Co1A N4A 2.210(2) . ?
N1A N2A 1.275(4) . ?
N1A C6A 1.433(4) . ?
N3A C11A 1.344(4) . ?
N3A C7A 1.347(4) . ?
N4A H4AA 0.9300 . ?
N4A C12A 1.477(4) . ?
N4A C13A 1.518(4) . ?
N2A C7A 1.418(4) . ?
N2 N1 1.267(3) . ?
N2 C7 1.420(4) . ?
N3 C11 1.336(4) . ?
N3 C7 1.353(4) . ?
N1 C6 1.431(4) . ?
N4 H4 0.9300 . ?
N4 C13 1.507(4) . ?
N4 C12 1.468(4) . ?
C6 C5 1.401(4) . ?
C6 C1 1.390(4) . ?
C6A C5A 1.396(4) . ?
C6A C1A 1.389(5) . ?
C11A C10A 1.392(4) . ?
C11A C12A 1.507(4) . ?
C8A H8A 0.9500 . ?
C8A C7A 1.380(4) . ?
C8A C9A 1.392(4) . ?
C13 C14 1.516(5) . ?
C13 C16 1.542(5) . ?
C13 C15 1.514(5) . ?
C5 H5 0.9500 . ?
C5 C4 1.380(4) . ?
C11 C10 1.393(4) . ?
C11 C12 1.499(4) . ?
C10 H10 0.9500 . ?
C10 C9 1.389(5) . ?
C10A H10A 0.9500 . ?
C10A C9A 1.378(4) . ?
C9 H9 0.9500 . ?
C9 C8 1.389(4) . ?
C7 C8 1.377(4) . ?
C3 H3 0.9500 . ?
C3 C4 1.392(4) . ?
C3 C2 1.386(4) . ?
C1 H1 0.9500 . ?
C1 C2 1.388(4) . ?
C8 H8 0.9500 . ?
C4 H4A 0.9500 . ?
C5A H5A 0.9500 . ?
C5A C4A 1.382(4) . ?
C12A H12C 0.9900 . ?
C12A H12D 0.9900 . ?
C13A C16A 1.534(4) . ?
C13A C14A 1.516(5) . ?
C13A C15A 1.529(5) . ?
C1A H1A 0.9500 . ?
C1A C2A 1.395(5) . ?
C9A H9A 0.9500 . ?
C4A H4AB 0.9500 . ?
C4A C3A 1.391(5) . ?
C12 H12A 0.9900 . ?
C12 H12B 0.9900 . ?
C3A H3A 0.9500 . ?
C3A C2A 1.380(5) . ?
C2 H2 0.9500 . ?
C16A H16D 0.9800 . ?
C16A H16E 0.9800 . ?
C16A H16F 0.9800 . ?
C14A H14D 0.9800 . ?
C14A H14E 0.9800 . ?
C14A H14F 0.9800 . ?
C2A H2A 0.9500 . ?
C14 H14A 0.9800 . ?
C14 H14B 0.9800 . ?
C14 H14C 0.9800 . ?
C15A H15D 0.9800 . ?
C15A H15E 0.9800 . ?
C15A H15F 0.9800 . ?
C16 H16A 0.9800 . ?
C16 H16B 0.9800 . ?
C16 H16C 0.9800 . ?
C15 H15A 0.9800 . ?
C15 H15B 0.9800 . ?
C15 H15C 0.9800 . ?

loop_
_geom_torsion_atom_site_label_1
_geom_torsion_atom_site_label_2
_geom_torsion_atom_site_label_3
_geom_torsion_atom_site_label_4
_geom_torsion
_geom_torsion_site_symmetry_1
_geom_torsion_site_symmetry_2
_geom_torsion_site_symmetry_3
_geom_torsion_site_symmetry_4
_geom_torsion_publ_flag
Co1 N3 C11 C10 178.5(2) . . . . ?
Co1 N3 C11 C12 -2.6(3) . . . . ?
Co1 N3 C7 N2 -1.8(3) . . . . ?
Co1 N3 C7 C8 -179.9(2) . . . . ?
Co1 N1 C6 C5 -158.5(2) . . . . ?
Co1 N1 C6 C1 18.7(4) . . . . ?
Co1 N4 C13 C14 49.5(3) . . . . ?
Co1 N4 C13 C16 168.7(2) . . . . ?
Co1 N4 C13 C15 -69.7(3) . . . . ?
Co1 N4 C12 C11 -24.4(3) . . . . ?
Co1A N1A N2A C7A 10.0(3) . . . . ?
Co1A N1A C6A C5A 156.9(2) . . . . ?
Co1A N1A C6A C1A -23.9(4) . . . . ?
Co1A N3A C11A C10A -168.4(2) . . . . ?
Co1A N3A C11A C12A 12.6(3) . . . . ?
Co1A N3A C7A N2A -13.5(3) . . . . ?
Co1A N3A C7A C8A 167.0(2) . . . . ?
Co1A N4A C12A C11A 27.5(3) . . . . ?
Co1A N4A C13A C16A -169.3(2) . . . . ?
Co1A N4A C13A C14A -50.7(3) . . . . ?
Co1A N4A C13A C15A 68.8(3) . . . . ?
Cl2 Co1 N3 C11 -103.2(2) . . . . ?
Cl2 Co1 N3 C7 76.2(2) . . . . ?
Cl2 Co1 N1 N2 -120.65(19) . . . . ?
Cl2 Co1 N1 C6 48.2(2) . . . . ?
Cl2 Co1 N4 C13 -79.9(2) . . . . ?
Cl2 Co1 N4 C12 138.76(18) . . . . ?
Cl2A Co1A N1A N2A -147.90(17) . . . . ?
Cl2A Co1A N1A C6A 44.3(2) . . . . ?
Cl2A Co1A N3A C11A -99.2(2) . . . . ?
Cl2A Co1A N3A C7A 92.0(2) . . . . ?
Cl2A Co1A N4A C12A 116.30(17) . . . . ?
Cl2A Co1A N4A C13A -21.9(2) . . . . ?
Cl1 Co1 N3 C11 94.5(2) . . . . ?
Cl1 Co1 N3 C7 -86.2(2) . . . . ?
Cl1 Co1 N1 N2 124.79(19) . . . . ?
Cl1 Co1 N1 C6 -66.3(2) . . . . ?
Cl1 Co1 N4 C13 39.4(2) . . . . ?
Cl1 Co1 N4 C12 -101.93(18) . . . . ?
Cl1A Co1A N1A N2A 94.86(18) . . . . ?
Cl1A Co1A N1A C6A -72.9(2) . . . . ?
Cl1A Co1A N3A C11A 101.09(19) . . . . ?
Cl1A Co1A N3A C7A -67.7(2) . . . . ?
Cl1A Co1A N4A C12A -120.76(17) . . . . ?
Cl1A Co1A N4A C13A 101.0(2) . . . . ?
N1A Co1A N3A C11A -178.0(2) . . . . ?
N1A Co1A N3A C7A 13.2(2) . . . . ?
N1A Co1A N4A C12A -18.6(3) . . . . ?
N1A Co1A N4A C13A -156.79(19) . . . . ?
N1A N2A C7A N3A 0.3(4) . . . . ?
N1A N2A C7A C8A 179.8(2) . . . . ?
N1A C6A C5A C4A 178.6(3) . . . . ?
N1A C6A C1A C2A -177.5(3) . . . . ?
N3A Co1A N1A N2A -12.62(17) . . . . ?
N3A Co1A N1A C6A 179.6(3) . . . . ?
N3A Co1A N4A C12A -17.10(17) . . . . ?
N3A Co1A N4A C13A -155.3(2) . . . . ?
N3A C11A C10A C9A 0.9(4) . . . . ?
N3A C11A C12A N4A -27.4(3) . . . . ?
N4A Co1A N1A N2A -11.1(3) . . . . ?
N4A Co1A N1A C6A -178.9(2) . . . . ?
N4A Co1A N3A C11A 2.81(19) . . . . ?
N4A Co1A N3A C7A -166.0(2) . . . . ?
N2A N1A C6A C5A -10.9(4) . . . . ?
N2A N1A C6A C1A 168.3(3) . . . . ?
N2 N1 C6 C5 10.6(4) . . . . ?
N2 N1 C6 C1 -172.2(2) . . . . ?
N2 C7 C8 C9 -177.4(3) . . . . ?
N3 Co1 N1 N2 3.37(18) . . . . ?
N3 Co1 N1 C6 172.3(2) . . . . ?
N3 Co1 N4 C13 159.5(2) . . . . ?
N3 Co1 N4 C12 18.09(19) . . . . ?
N3 C11 C10 C9 2.1(4) . . . . ?
N3 C11 C12 N4 19.3(4) . . . . ?
N3 C7 C8 C9 0.7(4) . . . . ?
N1 Co1 N3 C11 -180.0(2) . . . . ?
N1 Co1 N3 C7 -0.7(2) . . . . ?
N1 Co1 N4 C13 175.96(19) . . . . ?
N1 Co1 N4 C12 34.6(3) . . . . ?
N1 N2 C7 N3 4.7(4) . . . . ?
N1 N2 C7 C8 -177.1(3) . . . . ?
N1 C6 C5 C4 176.9(2) . . . . ?
N1 C6 C1 C2 -177.2(2) . . . . ?
N4 Co1 N3 C11 -9.0(2) . . . . ?
N4 Co1 N3 C7 170.4(2) . . . . ?
N4 Co1 N1 N2 -13.8(3) . . . . ?
N4 Co1 N1 C6 155.1(2) . . . . ?
C6 C5 C4 C3 -0.5(4) . . . . ?
C6 C1 C2 C3 0.6(4) . . . . ?
C6A N1A N2A C7A -179.7(2) . . . . ?
C6A C5A C4A C3A -0.8(4) . . . . ?
C6A C1A C2A C3A -1.4(5) . . . . ?
C11A N3A C7A N2A 177.7(2) . . . . ?
C11A N3A C7A C8A -1.8(4) . . . . ?
C11A C10A C9A C8A -1.6(4) . . . . ?
C7A N3A C11A C10A 0.8(4) . . . . ?
C7A N3A C11A C12A -178.3(2) . . . . ?
C7A C8A C9A C10A 0.6(4) . . . . ?
C13 N4 C12 C11 -170.6(2) . . . . ?
C5 C6 C1 C2 0.1(4) . . . . ?
C11 N3 C7 N2 177.5(2) . . . . ?
C11 N3 C7 C8 -0.6(4) . . . . ?
C11 C10 C9 C8 -2.0(4) . . . . ?
C10 C11 C12 N4 -161.8(3) . . . . ?
C10 C9 C8 C7 0.7(4) . . . . ?
C10A C11A C12A N4A 153.5(3) . . . . ?
C7 N2 N1 Co1 -5.1(3) . . . . ?
C7 N2 N1 C6 -175.7(2) . . . . ?
C7 N3 C11 C10 -0.8(4) . . . . ?
C7 N3 C11 C12 178.1(2) . . . . ?
C1 C6 C5 C4 -0.1(4) . . . . ?
C4 C3 C2 C1 -1.2(4) . . . . ?
C5A C6A C1A C2A 1.8(5) . . . . ?
C5A C4A C3A C2A 1.2(5) . . . . ?
C12A N4A C13A C16A 54.3(3) . . . . ?
C12A N4A C13A C14A 172.9(2) . . . . ?
C12A N4A C13A C15A -67.6(3) . . . . ?
C12A C11A C10A C9A 179.9(3) . . . . ?
C13A N4A C12A C11A 170.5(2) . . . . ?
C1A C6A C5A C4A -0.6(4) . . . . ?
C9A C8A C7A N3A 1.1(4) . . . . ?
C9A C8A C7A N2A -178.4(2) . . . . ?
C4A C3A C2A C1A 0.0(5) . . . . ?
C12 N4 C13 C14 -171.4(3) . . . . ?
C12 N4 C13 C16 -52.1(3) . . . . ?
C12 N4 C13 C15 69.4(3) . . . . ?
C12 C11 C10 C9 -176.7(3) . . . . ?
C2 C3 C4 C5 1.1(4) . . . . ?
